data_4318374
loop_
_publ_author_name
'Dami\'an Fern\'andez'
'M. In\'es Garc\'ia-Seijo'
'Tam\'as K\'egl'
'Gy\"orgy Pet\"ocz'
'L\'aszl\'o Koll\'ar'
'M. Esther Garc\'ia-Fern\'andez'

_publ_section_title
;
 Preparation and Structural Characterization of Ionic Five-Coordinate
 Palladium(II) and Platinum(II) Complexes of the Ligand
 Tris[2-(diphenylphosphino)ethyl]phosphine. Insertion of SnCl2 into M-Cl
 Bonds (M = Pd, Pt) and Hydroformylation Activity of the Pt-SnCl3 Systems
;
_journal_name_full 'Inorganic Chemistry'
_journal_page_first 4435
_journal_page_last 4443
_journal_paper_doi 10.1021/ic020006k
_journal_volume 41
_journal_year 2002
_chemical_formula_sum 'C43 H42 Cl9 P4 Pt Sn2'
_chemical_formula_weight 1434.17
_chemical_name_systematic
;
  [Pt(PP3)(SnCl3)](SnCl3).CHCl3
;
_space_group_IT_number 14
_symmetry_cell_setting monoclinic
_symmetry_space_group_name_Hall '-P 2ybc'
_symmetry_space_group_name_H-M 'P 1 21/c 1'
_atom_sites_solution_hydrogens geom
_atom_sites_solution_primary direct
_atom_sites_solution_secondary difmap
_audit_creation_method SHELXL-97
_cell_angle_alpha 90.00
_cell_angle_beta 113.165(4)
_cell_angle_gamma 90.00
_cell_formula_units_Z 4
_cell_length_a 12.514(3)
_cell_length_b 42.380(11)
_cell_length_c 10.552(3)
_cell_measurement_reflns_used 962
_cell_measurement_temperature 293(2)
_cell_measurement_theta_max 26.36
_cell_measurement_theta_min 2.41
_cell_volume 5145(2)
_computing_cell_refinement 'BRUKER Smart'
_computing_data_collection 'BRUKER Smart'
_computing_data_reduction 'BRUKER Shelxtl'
_computing_molecular_graphics 'ORTEP-3 for Windows (Farrugia 1997)'
_computing_publication_material 'WinGX publication routines (Farrugia, 1999)'
_computing_structure_refinement 'SHELXL-97 (Sheldrick, 1997)'
_computing_structure_solution 'SHELXS-97 (Sheldrick, 1997)'
_diffrn_ambient_temperature 293(2)
_diffrn_measured_fraction_theta_full 0.995
_diffrn_measured_fraction_theta_max 0.995
_diffrn_measurement_device_type 'CCD area detector'
_diffrn_measurement_method 'omega scans'
_diffrn_radiation_monochromator graphite
_diffrn_radiation_source 'fine-focus sealed tube'
_diffrn_radiation_type MoK\a
_diffrn_radiation_wavelength 0.71073
_diffrn_reflns_av_R_equivalents 0.0767
_diffrn_reflns_av_sigmaI/netI 0.1138
_diffrn_reflns_limit_h_max 15
_diffrn_reflns_limit_h_min -15
_diffrn_reflns_limit_k_max 52
_diffrn_reflns_limit_k_min -35
_diffrn_reflns_limit_l_max 11
_diffrn_reflns_limit_l_min -13
_diffrn_reflns_number 33126
_diffrn_reflns_theta_full 26.41
_diffrn_reflns_theta_max 26.41
_diffrn_reflns_theta_min 0.96
_exptl_absorpt_coefficient_mu 4.298
_exptl_absorpt_correction_T_max 0.7249
_exptl_absorpt_correction_T_min 0.1758
_exptl_absorpt_correction_type empirical
_exptl_absorpt_process_details Sadabs
_exptl_crystal_colour yellow
_exptl_crystal_density_diffrn 1.851
_exptl_crystal_density_method 'not measured'
_exptl_crystal_description needle
_exptl_crystal_F_000 2764
_exptl_crystal_size_max 0.62
_exptl_crystal_size_mid 0.09
_exptl_crystal_size_min 0.08
_refine_diff_density_max 1.401
_refine_diff_density_min -2.168
_refine_diff_density_rms 0.194
_refine_ls_extinction_method none
_refine_ls_goodness_of_fit_ref 0.992
_refine_ls_hydrogen_treatment mixed
_refine_ls_matrix_type full
_refine_ls_number_parameters 532
_refine_ls_number_reflns 10514
_refine_ls_number_restraints 0
_refine_ls_restrained_S_all 0.992
_refine_ls_R_factor_all 0.1267
_refine_ls_R_factor_gt 0.0658
_refine_ls_shift/su_max 0.019
_refine_ls_shift/su_mean 0.000
_refine_ls_structure_factor_coef Fsqd
_refine_ls_weighting_details 'calc w=3D1/[\s^2^(Fo^2^)+(0.0533P)^2^+49.9190P] where P=3D(Fo^2^+2Fc^2^)/3'
_refine_ls_weighting_scheme calc
_refine_ls_wR_factor_gt 0.1363
_refine_ls_wR_factor_ref 0.1603
_reflns_number_gt 6122
_reflns_number_total 10514
_reflns_threshold_expression >2sigma(I)
_cod_data_source_file ic020006k_3.cif
_cod_data_source_block 7
_cod_depositor_comments
;
The following automatic conversions were performed:

'_symmetry_cell_setting' value 'Monoclinic' changed to 'monoclinic'
according to the built-in table from CIF Core dictionary named
'cif_core.dic' version 2.4.1 from 2010-06-29.

Automatic conversion script
Id: cif_fix_values 1646 2011-03-28 12:23:43Z adriana 
;
_cod_database_code 4318374

loop_
_symmetry_equiv_pos_as_xyz
'x, y, z'
'-x, y+1/2, -z+1/2'
'-x, -y, -z'
'x, -y-1/2, z-1/2'

loop_
_atom_site_label
_atom_site_type_symbol
_atom_site_fract_x
_atom_site_fract_y
_atom_site_fract_z
_atom_site_U_iso_or_equiv
_atom_site_adp_type
_atom_site_occupancy
_atom_site_symmetry_multiplicity
_atom_site_calc_flag
_atom_site_refinement_flags
_atom_site_disorder_assembly
_atom_site_disorder_group
Cl1 Cl 0.5136(3) 0.05481(10) 0.3626(5) 0.0680(11) Uani 1 1 d . . .
C31 C 0.4104(10) 0.0759(3) 0.7121(11) 0.032(3) Uani 1 1 d . . .
C26 C 0.4321(11) 0.1146(4) 0.1133(13) 0.052(3) Uani 1 1 d . . .
H26 H 0.3662 0.1020 0.0742 0.062 Uiso 1 1 calc R . .
C13 C -0.0360(9) 0.0789(3) 0.1564(13) 0.043(3) Uani 1 1 d . . .
C37 C 0.5186(10) 0.1309(3) 0.6645(13) 0.039(3) Uani 1 1 d . . .
C19 C 0.1896(11) 0.1507(3) 0.0549(13) 0.040(3) Uani 1 1 d . . .
C2 C -0.0242(9) 0.1390(3) 0.2908(14) 0.042(3) Uani 1 1 d . . .
H2A H -0.0268 0.1491 0.2073 0.050 Uiso 1 1 calc R . .
H2B H -0.1034 0.1357 0.2823 0.050 Uiso 1 1 calc R . .
C6 C 0.3022(10) 0.1382(3) 0.7012(12) 0.037(3) Uani 1 1 d . . .
H6A H 0.2311 0.1282 0.6975 0.044 Uiso 1 1 calc R . .
H6B H 0.3528 0.1416 0.7970 0.044 Uiso 1 1 calc R . .
C7 C 0.0085(10) 0.0806(3) 0.4374(13) 0.041(3) Uani 1 1 d . . .
C38 C 0.5713(11) 0.1313(3) 0.5730(15) 0.053(4) Uani 1 1 d . . .
H38 H 0.5347 0.1220 0.4866 0.064 Uiso 1 1 calc R . .
C14 C -0.0287(12) 0.0460(3) 0.1602(16) 0.060(4) Uani 1 1 d . . .
H14 H 0.0182 0.0356 0.2403 0.071 Uiso 1 1 calc R . .
C25 C 0.4306(10) 0.1392(3) 0.1959(12) 0.041(3) Uani 1 1 d . . .
C3 C 0.2139(11) 0.1936(3) 0.3387(14) 0.045(3) Uani 1 1 d . . .
H3A H 0.1453 0.1958 0.2540 0.055 Uiso 1 1 calc R . .
H3B H 0.2258 0.2133 0.3889 0.055 Uiso 1 1 calc R . .
C34 C 0.4585(16) 0.0164(3) 0.8270(16) 0.067(5) Uani 1 1 d . . .
H34 H 0.4746 -0.0037 0.8648 0.081 Uiso 1 1 calc R . .
C18 C -0.1084(11) 0.0940(4) 0.0353(14) 0.055(4) Uani 1 1 d . . .
H18 H -0.1169 0.1158 0.0311 0.066 Uiso 1 1 calc R . .
C35 C 0.5203(13) 0.0279(3) 0.7585(17) 0.060(4) Uani 1 1 d . . .
H35 H 0.5793 0.0157 0.7513 0.072 Uiso 1 1 calc R . .
C5 C 0.2749(10) 0.1695(3) 0.6228(13) 0.041(3) Uani 1 1 d . . .
H5A H 0.3467 0.1803 0.6348 0.049 Uiso 1 1 calc R . .
H5B H 0.2309 0.1830 0.6591 0.049 Uiso 1 1 calc R . .
C36 C 0.4992(12) 0.0575(3) 0.6983(15) 0.057(4) Uani 1 1 d . . .
H36 H 0.5422 0.0650 0.6501 0.068 Uiso 1 1 calc R . .
C1 C 0.0391(10) 0.1599(3) 0.4132(13) 0.044(3) Uani 1 1 d . . .
H1A H 0.0314 0.1514 0.4946 0.052 Uiso 1 1 calc R . .
H1B H 0.0052 0.1808 0.3965 0.052 Uiso 1 1 calc R . .
C42 C 0.5710(11) 0.1452(3) 0.7921(15) 0.057(4) Uani 1 1 d . . .
H42 H 0.5357 0.1450 0.8549 0.069 Uiso 1 1 calc R . .
C32 C 0.3493(12) 0.0644(3) 0.7839(14) 0.048(3) Uani 1 1 d . . .
H32 H 0.2919 0.0767 0.7949 0.058 Uiso 1 1 calc R . .
C24 C 0.1777(14) 0.1784(4) -0.0207(15) 0.062(4) Uani 1 1 d . . .
H24 H 0.2231 0.1959 0.0201 0.075 Uiso 1 1 calc R . .
C29 C 0.6292(12) 0.1513(4) 0.2254(16) 0.071(5) Uani 1 1 d . . .
H29 H 0.6962 0.1634 0.2656 0.085 Uiso 1 1 calc R . .
C41 C 0.6803(12) 0.1603(4) 0.8247(16) 0.063(4) Uani 1 1 d . . .
H41 H 0.7162 0.1706 0.9089 0.076 Uiso 1 1 calc R . .
C39 C 0.6806(12) 0.1455(4) 0.6096(17) 0.062(4) Uani 1 1 d . . .
H39 H 0.7173 0.1451 0.5483 0.074 Uiso 1 1 calc R . .
C8 C 0.0855(13) 0.0608(4) 0.5346(15) 0.059(4) Uani 1 1 d . . .
H8 H 0.1621 0.0595 0.5428 0.071 Uiso 1 1 calc R . .
C27 C 0.5314(11) 0.1076(4) 0.0858(14) 0.067(5) Uani 1 1 d . . .
H27 H 0.5324 0.0904 0.0318 0.080 Uiso 1 1 calc R . .
C4 C 0.3163(12) 0.1869(3) 0.3051(15) 0.054(4) Uani 1 1 d . . .
H4A H 0.3869 0.1880 0.3881 0.064 Uiso 1 1 calc R . .
H4B H 0.3214 0.2025 0.2405 0.064 Uiso 1 1 calc R . .
C23 C 0.0979(18) 0.1800(5) -0.1576(19) 0.091(7) Uani 1 1 d . . .
H23 H 0.0870 0.1988 -0.2063 0.109 Uiso 1 1 calc R . .
C33 C 0.3729(16) 0.0337(4) 0.8420(16) 0.067(5) Uani 1 1 d . . .
H33 H 0.3304 0.0255 0.8897 0.080 Uiso 1 1 calc R . .
C30 C 0.5312(12) 0.1581(4) 0.2525(15) 0.064(4) Uani 1 1 d . . .
H30 H 0.5321 0.1753 0.3080 0.077 Uiso 1 1 calc R . .
C40 C 0.7327(12) 0.1598(4) 0.7330(17) 0.068(5) Uani 1 1 d . . .
H40 H 0.8047 0.1694 0.7558 0.082 Uiso 1 1 calc R . .
C28 C 0.6267(12) 0.1272(5) 0.1410(16) 0.071(5) Uani 1 1 d . . .
H28 H 0.6910 0.1237 0.1195 0.085 Uiso 1 1 calc R . .
C22 C 0.0340(14) 0.1529(6) -0.2218(16) 0.082(7) Uani 1 1 d . . .
H22 H -0.0177 0.1537 -0.3135 0.098 Uiso 1 1 calc R . .
C15 C -0.0915(15) 0.0298(5) 0.044(2) 0.090(6) Uani 1 1 d . . .
H15 H -0.0853 0.0079 0.0469 0.108 Uiso 1 1 calc R . .
C16 C -0.1631(14) 0.0435(5) -0.076(2) 0.081(6) Uani 1 1 d . . .
H16 H -0.2069 0.0313 -0.1515 0.098 Uiso 1 1 calc R . .
C9 C 0.0476(17) 0.0424(5) 0.6227(19) 0.089(6) Uani 1 1 d . . .
H9 H 0.0984 0.0283 0.6854 0.107 Uiso 1 1 calc R . .
C21 C 0.0475(14) 0.1262(5) -0.1514(17) 0.078(6) Uani 1 1 d . . .
H21 H 0.0071 0.1081 -0.1927 0.094 Uiso 1 1 calc R . .
C12 C -0.1057(14) 0.0820(5) 0.433(2) 0.090(6) Uani 1 1 d . . .
H12 H -0.1611 0.0944 0.3668 0.108 Uiso 1 1 calc R . .
C20 C 0.1245(14) 0.1264(4) -0.0134(16) 0.070(5) Uani 1 1 d . . .
H20 H 0.1312 0.1077 0.0358 0.084 Uiso 1 1 calc R . .
C17 C -0.1687(15) 0.0746(5) -0.0815(18) 0.085(6) Uani 1 1 d . . .
H17 H -0.2136 0.0842 -0.1648 0.102 Uiso 1 1 calc R . .
C10 C -0.0630(18) 0.0455(5) 0.614(2) 0.097(7) Uani 1 1 d . . .
H10 H -0.0886 0.0336 0.6708 0.116 Uiso 1 1 calc R . .
C11 C -0.1354(15) 0.0659(5) 0.523(2) 0.099(7) Uani 1 1 d . . .
H11 H -0.2091 0.0689 0.5226 0.119 Uiso 1 1 calc R . .
Cl1C Cl 0.5950(9) 0.2680(3) 0.0511(17) 0.342(10) Uani 1 1 d . . .
Cl2C Cl 0.439(2) 0.2488(4) 0.124(4) 0.63(3) Uani 1 1 d . . .
Cl3C Cl 0.464(2) 0.2168(5) -0.0667(19) 0.488(17) Uani 1 1 d . . .
C1C C 0.552(3) 0.2336(6) 0.076(4) 0.168(12) Uani 1 1 d . . .
Pt1 Pt 0.24850(4) 0.115028(11) 0.38111(5) 0.02943(13) Uani 1 1 d . . .
Sn1 Sn 0.31577(7) 0.06185(2) 0.32023(10) 0.0419(2) Uani 1 1 d . . .
Sn2 Sn 0.90949(10) 0.24247(3) 0.92795(12) 0.0637(3) Uani 1 1 d . . .
P4 P 0.3747(2) 0.11303(8) 0.6164(3) 0.0314(7) Uani 1 1 d . . .
P1 P 0.1916(2) 0.16215(7) 0.4416(3) 0.0317(7) Uani 1 1 d . . .
P2 P 0.0492(2) 0.10099(8) 0.3113(3) 0.0335(7) Uani 1 1 d . . .
P3 P 0.3000(3) 0.14649(8) 0.2272(3) 0.0352(7) Uani 1 1 d . . .
Cl5 Cl 0.8333(4) 0.29215(11) 0.9844(6) 0.0881(15) Uani 1 1 d . . .
Cl3 Cl 0.2820(3) 0.01473(9) 0.4149(5) 0.0685(11) Uani 1 1 d . . .
Cl2 Cl 0.2378(4) 0.04515(10) 0.0871(4) 0.0699(12) Uani 1 1 d . . .
Cl4 Cl 1.1146(3) 0.25788(9) 1.0687(5) 0.0730(12) Uani 1 1 d . . .
Cl6 Cl 0.8896(4) 0.21172(11) 1.1203(5) 0.0903(16) Uani 1 1 d . . .

loop_
_atom_site_aniso_label
_atom_site_aniso_U_11
_atom_site_aniso_U_22
_atom_site_aniso_U_33
_atom_site_aniso_U_23
_atom_site_aniso_U_13
_atom_site_aniso_U_12
Cl1 0.047(2) 0.065(3) 0.100(3) -0.005(2) 0.037(2) 0.0099(18)
C31 0.040(6) 0.026(6) 0.031(6) -0.003(5) 0.014(5) -0.005(5)
C26 0.039(7) 0.060(9) 0.050(8) 0.000(8) 0.011(6) -0.008(7)
C13 0.022(6) 0.060(9) 0.042(7) -0.011(7) 0.009(5) -0.009(6)
C37 0.038(7) 0.034(7) 0.050(8) 0.002(6) 0.022(6) -0.005(5)
C19 0.043(7) 0.047(8) 0.045(8) -0.013(6) 0.034(6) -0.001(6)
C2 0.020(5) 0.042(8) 0.060(8) -0.012(6) 0.013(6) -0.001(5)
C6 0.040(7) 0.035(7) 0.038(7) 0.008(6) 0.018(6) 0.001(5)
C7 0.035(6) 0.048(8) 0.048(8) -0.001(6) 0.023(6) -0.004(6)
C38 0.036(7) 0.061(10) 0.059(9) -0.005(7) 0.015(7) -0.016(7)
C14 0.047(8) 0.048(9) 0.076(11) -0.024(8) 0.017(8) -0.005(7)
C25 0.034(6) 0.062(9) 0.028(7) -0.003(6) 0.014(5) -0.002(6)
C3 0.043(7) 0.036(7) 0.054(8) -0.001(6) 0.015(6) 0.008(6)
C34 0.105(13) 0.028(8) 0.064(10) 0.013(7) 0.027(10) 0.024(8)
C18 0.038(7) 0.070(10) 0.049(8) -0.014(8) 0.008(6) -0.010(7)
C35 0.061(9) 0.036(8) 0.082(11) 0.017(8) 0.027(9) 0.019(7)
C5 0.042(7) 0.034(7) 0.056(8) -0.009(6) 0.028(6) 0.000(5)
C36 0.059(9) 0.043(9) 0.062(10) 0.014(7) 0.019(8) 0.010(7)
C1 0.033(6) 0.045(8) 0.051(8) -0.004(6) 0.015(6) 0.006(6)
C42 0.043(8) 0.068(10) 0.049(9) -0.013(8) 0.006(7) -0.016(7)
C32 0.056(8) 0.041(8) 0.054(9) -0.001(7) 0.028(7) 0.013(7)
C24 0.073(10) 0.077(12) 0.045(9) 0.013(8) 0.032(8) 0.015(9)
C29 0.037(8) 0.113(15) 0.065(11) -0.021(10) 0.024(8) -0.024(9)
C41 0.048(8) 0.074(11) 0.056(9) -0.019(8) 0.008(8) -0.021(8)
C39 0.044(8) 0.067(11) 0.079(11) -0.008(9) 0.028(8) -0.025(7)
C8 0.048(8) 0.067(11) 0.067(10) -0.001(8) 0.027(8) -0.008(8)
C27 0.037(7) 0.114(15) 0.046(8) -0.008(9) 0.013(7) 0.013(8)
C4 0.067(9) 0.036(8) 0.055(9) 0.003(7) 0.021(7) -0.017(7)
C23 0.106(15) 0.131(19) 0.062(12) 0.054(12) 0.061(12) 0.073(14)
C33 0.112(14) 0.054(10) 0.066(10) -0.002(8) 0.069(10) -0.006(10)
C30 0.049(9) 0.072(11) 0.061(10) -0.006(8) 0.009(8) -0.014(8)
C40 0.029(7) 0.086(12) 0.081(12) -0.019(10) 0.012(8) -0.019(7)
C28 0.036(8) 0.123(16) 0.057(10) -0.001(10) 0.021(7) -0.007(9)
C22 0.054(10) 0.16(2) 0.029(9) 0.000(11) 0.017(7) 0.026(12)
C15 0.067(11) 0.084(14) 0.120(17) -0.054(13) 0.037(12) -0.013(10)
C16 0.050(9) 0.086(15) 0.097(15) -0.046(12) 0.017(10) -0.024(9)
C9 0.089(14) 0.117(17) 0.092(14) 0.025(12) 0.067(12) 0.017(12)
C21 0.055(9) 0.115(16) 0.054(10) 0.016(10) 0.010(8) -0.020(10)
C12 0.056(10) 0.113(16) 0.115(16) 0.035(13) 0.049(11) 0.008(10)
C20 0.071(10) 0.061(11) 0.064(11) 0.004(8) 0.011(9) -0.011(8)
C17 0.078(12) 0.098(16) 0.062(11) -0.015(11) 0.008(9) -0.014(11)
C10 0.095(15) 0.120(18) 0.100(16) 0.023(14) 0.065(13) -0.018(13)
C11 0.049(10) 0.133(19) 0.124(17) 0.046(15) 0.043(11) -0.008(11)
Cl1C 0.148(8) 0.304(15) 0.47(2) 0.215(15) 0.007(11) -0.081(9)
Cl2C 0.61(4) 0.286(19) 1.35(8) 0.39(3) 0.78(5) 0.24(2)
Cl3C 0.79(5) 0.40(3) 0.34(2) -0.22(2) 0.28(3) -0.21(3)
C1C 0.22(3) 0.10(2) 0.22(3) -0.06(2) 0.12(3) -0.05(2)
Pt1 0.0275(2) 0.0270(2) 0.0334(2) -0.0033(2) 0.01155(17) -0.0005(2)
Sn1 0.0420(5) 0.0307(5) 0.0564(6) -0.0119(4) 0.0230(4) -0.0011(4)
Sn2 0.0669(7) 0.0522(7) 0.0617(7) 0.0034(5) 0.0141(6) -0.0050(5)
P4 0.0273(14) 0.0330(17) 0.0331(16) -0.0008(14) 0.0111(12) -0.0001(13)
P1 0.0305(15) 0.0275(16) 0.0348(17) -0.0044(13) 0.0104(13) 0.0001(12)
P2 0.0259(14) 0.0346(17) 0.0391(18) -0.0042(14) 0.0117(13) -0.0025(13)
P3 0.0360(16) 0.0389(19) 0.0349(18) 0.0022(14) 0.0185(14) -0.0037(14)
Cl5 0.084(3) 0.070(3) 0.128(4) 0.023(3) 0.061(3) 0.024(2)
Cl3 0.071(2) 0.038(2) 0.094(3) -0.003(2) 0.031(2) -0.0064(18)
Cl2 0.083(3) 0.068(3) 0.064(3) -0.031(2) 0.035(2) -0.022(2)
Cl4 0.063(2) 0.048(2) 0.107(3) -0.001(2) 0.032(2) -0.0081(19)
Cl6 0.083(3) 0.072(3) 0.094(3) 0.034(3) 0.011(3) -0.016(2)

loop_
_atom_type_symbol
_atom_type_description
_atom_type_scat_dispersion_real
_atom_type_scat_dispersion_imag
_atom_type_scat_source
C C 0.0033 0.0016 'International Tables Vol C Tables 4.2.6.8 and 6.1.1.4'
H H 0.0000 0.0000 'International Tables Vol C Tables 4.2.6.8 and 6.1.1.4'
Cl Cl 0.1484 0.1585 'International Tables Vol C Tables 4.2.6.8 and 6.1.1.4'
P P 0.1023 0.0942 'International Tables Vol C Tables 4.2.6.8 and 6.1.1.4'
Pt Pt -1.7033 8.3905 'International Tables Vol C Tables 4.2.6.8 and 6.1.1.4'
Sn Sn -0.6537 1.4246 'International Tables Vol C Tables 4.2.6.8 and 6.1.1.4'

loop_
_geom_angle_atom_site_label_1
_geom_angle_atom_site_label_2
_geom_angle_atom_site_label_3
_geom_angle
_geom_angle_site_symmetry_1
_geom_angle_site_symmetry_3
_geom_angle_publ_flag
C32 C31 C36 119.8(12) . . ?
C32 C31 P4 123.2(10) . . ?
C36 C31 P4 116.7(10) . . ?
C25 C26 C27 121.6(13) . . ?
C14 C13 C18 119.7(12) . . ?
C14 C13 P2 118.6(10) . . ?
C18 C13 P2 121.6(11) . . ?
C38 C37 C42 120.6(12) . . ?
C38 C37 P4 120.2(10) . . ?
C42 C37 P4 119.2(10) . . ?
C20 C19 C24 115.9(14) . . ?
C20 C19 P3 121.8(12) . . ?
C24 C19 P3 121.8(11) . . ?
C1 C2 P2 110.3(8) . . ?
C5 C6 P4 106.7(8) . . ?
C8 C7 C12 116.7(14) . . ?
C8 C7 P2 121.1(10) . . ?
C12 C7 P2 121.9(12) . . ?
C37 C38 C39 119.9(14) . . ?
C15 C14 C13 118.3(16) . . ?
C26 C25 C30 118.0(13) . . ?
C26 C25 P3 119.1(10) . . ?
C30 C25 P3 122.9(11) . . ?
C4 C3 P1 110.8(9) . . ?
C35 C34 C33 121.0(14) . . ?
C13 C18 C17 117.2(15) . . ?
C34 C35 C36 122.1(15) . . ?
C6 C5 P1 109.5(8) . . ?
C35 C36 C31 118.0(14) . . ?
C2 C1 P1 109.6(8) . . ?
C37 C42 C41 118.3(14) . . ?
C31 C32 C33 120.2(13) . . ?
C23 C24 C19 120.3(17) . . ?
C28 C29 C30 120.0(14) . . ?
C40 C41 C42 120.3(14) . . ?
C40 C39 C38 120.5(15) . . ?
C7 C8 C9 120.1(14) . . ?
C28 C27 C26 118.2(15) . . ?
C3 C4 P3 108.9(9) . . ?
C24 C23 C22 119.8(17) . . ?
C34 C33 C32 118.9(14) . . ?
C29 C30 C25 120.3(15) . . ?
C39 C40 C41 120.4(13) . . ?
C29 C28 C27 121.7(15) . . ?
C21 C22 C23 120.1(15) . . ?
C16 C15 C14 123.9(19) . . ?
C17 C16 C15 118.4(17) . . ?
C10 C9 C8 119.5(18) . . ?
C22 C21 C20 117.7(17) . . ?
C11 C12 C7 121.1(17) . . ?
C19 C20 C21 126.1(16) . . ?
C16 C17 C18 122.4(18) . . ?
C11 C10 C9 119.6(18) . . ?
C12 C11 C10 122.7(18) . . ?
Cl1C C1C Cl3C 113(2) . . ?
Cl1C C1C Cl2C 94.0(16) . . ?
Cl3C C1C Cl2C 95(2) . . ?
P1 Pt1 P4 83.75(11) . . ?
P1 Pt1 P3 84.21(12) . . ?
P4 Pt1 P3 119.28(11) . . ?
P1 Pt1 P2 84.34(11) . . ?
P4 Pt1 P2 120.13(11) . . ?
P3 Pt1 P2 117.46(11) . . ?
P1 Pt1 Sn1 178.44(8) . . ?
P4 Pt1 Sn1 94.70(8) . . ?
P3 Pt1 Sn1 96.74(9) . . ?
P2 Pt1 Sn1 96.30(8) . . ?
Cl3 Sn1 Cl1 99.40(15) . . ?
Cl3 Sn1 Cl2 96.80(15) . . ?
Cl1 Sn1 Cl2 97.57(15) . . ?
Cl3 Sn1 Pt1 120.53(11) . . ?
Cl1 Sn1 Pt1 119.09(11) . . ?
Cl2 Sn1 Pt1 118.62(12) . . ?
Cl5 Sn2 Cl4 92.15(16) . . ?
Cl5 Sn2 Cl6 94.41(17) . . ?
Cl4 Sn2 Cl6 93.48(15) . . ?
C31 P4 C37 101.7(5) . . ?
C31 P4 C6 106.8(5) . . ?
C37 P4 C6 104.1(6) . . ?
C31 P4 Pt1 121.9(4) . . ?
C37 P4 Pt1 117.0(4) . . ?
C6 P4 Pt1 103.7(4) . . ?
C5 P1 C1 108.4(6) . . ?
C5 P1 C3 110.3(6) . . ?
C1 P1 C3 109.9(6) . . ?
C5 P1 Pt1 109.4(4) . . ?
C1 P1 Pt1 109.3(4) . . ?
C3 P1 Pt1 109.6(4) . . ?
C7 P2 C13 100.3(6) . . ?
C7 P2 C2 103.4(6) . . ?
C13 P2 C2 105.0(6) . . ?
C7 P2 Pt1 116.9(4) . . ?
C13 P2 Pt1 125.3(4) . . ?
C2 P2 Pt1 103.5(4) . . ?
C19 P3 C25 102.7(5) . . ?
C19 P3 C4 105.0(6) . . ?
C25 P3 C4 106.6(6) . . ?
C19 P3 Pt1 115.9(4) . . ?
C25 P3 Pt1 122.2(4) . . ?
C4 P3 Pt1 103.0(5) . . ?

loop_
_geom_bond_atom_site_label_1
_geom_bond_atom_site_label_2
_geom_bond_distance
_geom_bond_site_symmetry_2
_geom_bond_publ_flag
Cl1 Sn1 2.355(4) . ?
C31 C32 1.360(17) . ?
C31 C36 1.412(18) . ?
C31 P4 1.828(12) . ?
C26 C25 1.365(18) . ?
C26 C27 1.413(19) . ?
C13 C14 1.395(19) . ?
C13 C18 1.398(18) . ?
C13 P2 1.820(12) . ?
C37 C38 1.367(18) . ?
C37 C42 1.384(18) . ?
C37 P4 1.833(12) . ?
C19 C20 1.337(18) . ?
C19 C24 1.394(19) . ?
C19 P3 1.809(13) . ?
C2 C1 1.509(16) . ?
C2 P2 1.822(12) . ?
C6 C5 1.532(16) . ?
C6 P4 1.843(12) . ?
C7 C8 1.381(19) . ?
C7 C12 1.413(19) . ?
C7 P2 1.818(13) . ?
C38 C39 1.403(17) . ?
C14 C15 1.35(2) . ?
C25 C30 1.413(18) . ?
C25 P3 1.816(13) . ?
C3 C4 1.484(18) . ?
C3 P1 1.808(13) . ?
C34 C35 1.34(2) . ?
C34 C33 1.36(2) . ?
C18 C17 1.43(2) . ?
C35 C36 1.382(18) . ?
C5 P1 1.809(12) . ?
C1 P1 1.815(12) . ?
C42 C41 1.425(18) . ?
C32 C33 1.420(19) . ?
C24 C23 1.40(2) . ?
C29 C28 1.35(2) . ?
C29 C30 1.39(2) . ?
C41 C40 1.37(2) . ?
C39 C40 1.35(2) . ?
C8 C9 1.43(2) . ?
C27 C28 1.38(2) . ?
C4 P3 1.876(13) . ?
C23 C22 1.41(3) . ?
C22 C21 1.33(2) . ?
C15 C16 1.36(3) . ?
C16 C17 1.32(2) . ?
C9 C10 1.36(2) . ?
C21 C20 1.40(2) . ?
C12 C11 1.33(2) . ?
C10 C11 1.34(2) . ?
Cl1C C1C 1.61(3) . ?
Cl2C C1C 1.81(3) . ?
Cl3C C1C 1.64(3) . ?
Pt1 P1 2.294(3) . ?
Pt1 P4 2.362(3) . ?
Pt1 P3 2.378(3) . ?
Pt1 P2 2.382(3) . ?
Pt1 Sn1 2.5741(11) . ?
Sn1 Cl3 2.344(4) . ?
Sn1 Cl2 2.370(4) . ?
Sn2 Cl5 2.479(5) . ?
Sn2 Cl4 2.494(4) . ?
Sn2 Cl6 2.506(5) . ?

loop_
_geom_torsion_atom_site_label_1
_geom_torsion_atom_site_label_2
_geom_torsion_atom_site_label_3
_geom_torsion_atom_site_label_4
_geom_torsion
_geom_torsion_site_symmetry_1
_geom_torsion_site_symmetry_2
_geom_torsion_site_symmetry_3
_geom_torsion_site_symmetry_4
_geom_torsion_publ_flag
C42 C37 C38 C39 2(2) . . . . ?
P4 C37 C38 C39 178.8(11) . . . . ?
C18 C13 C14 C15 1(2) . . . . ?
P2 C13 C14 C15 -179.5(12) . . . . ?
C27 C26 C25 C30 1(2) . . . . ?
C27 C26 C25 P3 -179.7(11) . . . . ?
C14 C13 C18 C17 -2(2) . . . . ?
P2 C13 C18 C17 178.2(12) . . . . ?
C33 C34 C35 C36 -1(3) . . . . ?
P4 C6 C5 P1 54.9(9) . . . . ?
C34 C35 C36 C31 1(2) . . . . ?
C32 C31 C36 C35 0.4(19) . . . . ?
P4 C31 C36 C35 -173.8(11) . . . . ?
P2 C2 C1 P1 52.5(11) . . . . ?
C38 C37 C42 C41 0(2) . . . . ?
P4 C37 C42 C41 -177.0(11) . . . . ?
C36 C31 C32 C33 -1.5(19) . . . . ?
P4 C31 C32 C33 172.4(11) . . . . ?
C20 C19 C24 C23 3(2) . . . . ?
P3 C19 C24 C23 174.7(11) . . . . ?
C37 C42 C41 C40 -2(2) . . . . ?
C37 C38 C39 C40 -2(2) . . . . ?
C12 C7 C8 C9 2(2) . . . . ?
P2 C7 C8 C9 -173.0(13) . . . . ?
C25 C26 C27 C28 -2(2) . . . . ?
P1 C3 C4 P3 52.4(11) . . . . ?
C19 C24 C23 C22 -4(2) . . . . ?
C35 C34 C33 C32 0(3) . . . . ?
C31 C32 C33 C34 1(2) . . . . ?
C28 C29 C30 C25 2(3) . . . . ?
C26 C25 C30 C29 -1(2) . . . . ?
P3 C25 C30 C29 179.7(12) . . . . ?
C38 C39 C40 C41 1(3) . . . . ?
C42 C41 C40 C39 1(3) . . . . ?
C30 C29 C28 C27 -4(3) . . . . ?
C26 C27 C28 C29 4(3) . . . . ?
C24 C23 C22 C21 2(3) . . . . ?
C13 C14 C15 C16 -1(3) . . . . ?
C14 C15 C16 C17 3(3) . . . . ?
C7 C8 C9 C10 -3(3) . . . . ?
C23 C22 C21 C20 1(3) . . . . ?
C8 C7 C12 C11 3(3) . . . . ?
P2 C7 C12 C11 177.2(17) . . . . ?
C24 C19 C20 C21 0(2) . . . . ?
P3 C19 C20 C21 -171.8(14) . . . . ?
C22 C21 C20 C19 -2(3) . . . . ?
C15 C16 C17 C18 -4(3) . . . . ?
C13 C18 C17 C16 4(3) . . . . ?
C8 C9 C10 C11 0(3) . . . . ?
C7 C12 C11 C10 -6(4) . . . . ?
C9 C10 C11 C12 4(4) . . . . ?
P1 Pt1 Sn1 Cl3 58(3) . . . . ?
P4 Pt1 Sn1 Cl3 65.06(14) . . . . ?
P3 Pt1 Sn1 Cl3 -174.68(14) . . . . ?
P2 Pt1 Sn1 Cl3 -55.98(15) . . . . ?
P1 Pt1 Sn1 Cl1 -65(3) . . . . ?
P4 Pt1 Sn1 Cl1 -57.96(15) . . . . ?
P3 Pt1 Sn1 Cl1 62.29(15) . . . . ?
P2 Pt1 Sn1 Cl1 -179.01(15) . . . . ?
P1 Pt1 Sn1 Cl2 177(100) . . . . ?
P4 Pt1 Sn1 Cl2 -176.35(14) . . . . ?
P3 Pt1 Sn1 Cl2 -56.09(14) . . . . ?
P2 Pt1 Sn1 Cl2 62.60(14) . . . . ?
C32 C31 P4 C37 136.0(11) . . . . ?
C36 C31 P4 C37 -50.0(11) . . . . ?
C32 C31 P4 C6 27.1(12) . . . . ?
C36 C31 P4 C6 -158.9(10) . . . . ?
C32 C31 P4 Pt1 -91.5(11) . . . . ?
C36 C31 P4 Pt1 82.6(10) . . . . ?
C38 C37 P4 C31 104.8(12) . . . . ?
C42 C37 P4 C31 -77.9(12) . . . . ?
C38 C37 P4 C6 -144.3(11) . . . . ?
C42 C37 P4 C6 33.0(12) . . . . ?
C38 C37 P4 Pt1 -30.6(13) . . . . ?
C42 C37 P4 Pt1 146.7(10) . . . . ?
C5 C6 P4 C31 178.7(8) . . . . ?
C5 C6 P4 C37 71.6(9) . . . . ?
C5 C6 P4 Pt1 -51.4(8) . . . . ?
P1 Pt1 P4 C31 144.7(5) . . . . ?
P3 Pt1 P4 C31 -135.6(5) . . . . ?
P2 Pt1 P4 C31 64.9(5) . . . . ?
Sn1 Pt1 P4 C31 -35.2(5) . . . . ?
P1 Pt1 P4 C37 -89.4(5) . . . . ?
P3 Pt1 P4 C37 -9.6(5) . . . . ?
P2 Pt1 P4 C37 -169.1(5) . . . . ?
Sn1 Pt1 P4 C37 90.8(5) . . . . ?
P1 Pt1 P4 C6 24.6(4) . . . . ?
P3 Pt1 P4 C6 104.3(4) . . . . ?
P2 Pt1 P4 C6 -55.2(4) . . . . ?
Sn1 Pt1 P4 C6 -155.2(4) . . . . ?
C6 C5 P1 C1 85.8(9) . . . . ?
C6 C5 P1 C3 -153.8(8) . . . . ?
C6 C5 P1 Pt1 -33.2(9) . . . . ?
C2 C1 P1 C5 -152.2(9) . . . . ?
C2 C1 P1 C3 87.2(10) . . . . ?
C2 C1 P1 Pt1 -33.1(10) . . . . ?
C4 C3 P1 C5 88.0(10) . . . . ?
C4 C3 P1 C1 -152.6(9) . . . . ?
C4 C3 P1 Pt1 -32.5(10) . . . . ?
P4 Pt1 P1 C5 1.0(4) . . . . ?
P3 Pt1 P1 C5 -119.3(4) . . . . ?
P2 Pt1 P1 C5 122.2(4) . . . . ?
Sn1 Pt1 P1 C5 8(3) . . . . ?
P4 Pt1 P1 C1 -117.4(5) . . . . ?
P3 Pt1 P1 C1 122.2(5) . . . . ?
P2 Pt1 P1 C1 3.8(5) . . . . ?
Sn1 Pt1 P1 C1 -110(3) . . . . ?
P4 Pt1 P1 C3 122.0(4) . . . . ?
P3 Pt1 P1 C3 1.7(4) . . . . ?
P2 Pt1 P1 C3 -116.7(4) . . . . ?
Sn1 Pt1 P1 C3 129(3) . . . . ?
C8 C7 P2 C13 107.4(12) . . . . ?
C12 C7 P2 C13 -66.9(15) . . . . ?
C8 C7 P2 C2 -144.3(12) . . . . ?
C12 C7 P2 C2 41.4(15) . . . . ?
C8 C7 P2 Pt1 -31.3(13) . . . . ?
C12 C7 P2 Pt1 154.4(12) . . . . ?
C14 C13 P2 C7 -50.8(12) . . . . ?
C18 C13 P2 C7 128.8(11) . . . . ?
C14 C13 P2 C2 -157.8(11) . . . . ?
C18 C13 P2 C2 21.7(12) . . . . ?
C14 C13 P2 Pt1 83.1(12) . . . . ?
C18 C13 P2 Pt1 -97.3(11) . . . . ?
C1 C2 P2 C7 75.7(10) . . . . ?
C1 C2 P2 C13 -179.5(9) . . . . ?
C1 C2 P2 Pt1 -46.7(10) . . . . ?
P1 Pt1 P2 C7 -93.0(5) . . . . ?
P4 Pt1 P2 C7 -13.6(5) . . . . ?
P3 Pt1 P2 C7 -173.5(5) . . . . ?
Sn1 Pt1 P2 C7 85.5(5) . . . . ?
P1 Pt1 P2 C13 139.6(6) . . . . ?
P4 Pt1 P2 C13 -141.0(6) . . . . ?
P3 Pt1 P2 C13 59.2(6) . . . . ?
Sn1 Pt1 P2 C13 -41.8(6) . . . . ?
P1 Pt1 P2 C2 19.9(5) . . . . ?
P4 Pt1 P2 C2 99.3(5) . . . . ?
P3 Pt1 P2 C2 -60.5(5) . . . . ?
Sn1 Pt1 P2 C2 -161.5(5) . . . . ?
C20 C19 P3 C25 93.8(13) . . . . ?
C24 C19 P3 C25 -77.8(12) . . . . ?
C20 C19 P3 C4 -154.9(12) . . . . ?
C24 C19 P3 C4 33.5(12) . . . . ?
C20 C19 P3 Pt1 -42.1(13) . . . . ?
C24 C19 P3 Pt1 146.3(10) . . . . ?
C26 C25 P3 C19 -56.0(12) . . . . ?
C30 C25 P3 C19 123.3(12) . . . . ?
C26 C25 P3 C4 -166.1(11) . . . . ?
C30 C25 P3 C4 13.2(13) . . . . ?
C26 C25 P3 Pt1 76.2(11) . . . . ?
C30 C25 P3 Pt1 -104.4(12) . . . . ?
C3 C4 P3 C19 74.0(10) . . . . ?
C3 C4 P3 C25 -177.5(9) . . . . ?
C3 C4 P3 Pt1 -47.7(10) . . . . ?
P1 Pt1 P3 C19 -92.5(5) . . . . ?
P4 Pt1 P3 C19 -172.0(4) . . . . ?
P2 Pt1 P3 C19 -12.0(5) . . . . ?
Sn1 Pt1 P3 C19 88.7(5) . . . . ?
P1 Pt1 P3 C25 140.9(5) . . . . ?
P4 Pt1 P3 C25 61.4(5) . . . . ?
P2 Pt1 P3 C25 -138.6(5) . . . . ?
Sn1 Pt1 P3 C25 -37.9(5) . . . . ?
P1 Pt1 P3 C4 21.5(5) . . . . ?
P4 Pt1 P3 C4 -58.0(5) . . . . ?
P2 Pt1 P3 C4 102.0(5) . . . . ?
Sn1 Pt1 P3 C4 -157.3(5) . . . . ?
